data_4119737
loop_
_publ_author_name
'Nicholas C. Burtch'
'Himanshu Jasuja'
'David Dubbeldam'
'Krista S. Walton'

_publ_section_title
;
 Molecular-level Insight into Unusual Low Pressure CO2 Affinity in
 Pillared Metal-Organic Frameworks
;
_journal_name_full 'Journal of the American Chemical Society'
_journal_page_first 7172
_journal_page_last 7180
_journal_paper_doi 10.1021/ja310770c
_journal_volume 135
_journal_year 2013
_chemical_formula_sum 'C19 H28 N3 O6 Zn'
_chemical_formula_weight 459.81
_chemical_name_systematic
; 
 ? 
;
_space_group_IT_number 142
_symmetry_space_group_name_Hall '-I 4bd 2c'
_symmetry_space_group_name_H-M 'I 41/a c d :2'
_atom_sites_solution_hydrogens geom
_atom_sites_solution_primary direct
_atom_sites_solution_secondary difmap
_audit_creation_method SHELXL-97
_cell_angle_alpha 90.00
_cell_angle_beta 90.00
_cell_angle_gamma 90.00
_cell_formula_units_Z 32
_cell_length_a 21.624(9)
_cell_length_b 21.624(9)
_cell_length_c 38.385(9)
_cell_measurement_temperature 110(2)
_cell_volume 17949(11)
_computing_structure_refinement 'SHELXL-97 (Sheldrick, 1997)'
_computing_structure_solution 'SHELXS-97 (Sheldrick, 1990)'
_diffrn_ambient_temperature 110(2)
_diffrn_measured_fraction_theta_full 0.961
_diffrn_measured_fraction_theta_max 0.961
_diffrn_radiation_monochromator graphite
_diffrn_radiation_source 'fine-focus sealed tube'
_diffrn_radiation_type MoK\a
_diffrn_radiation_wavelength 0.71073
_diffrn_reflns_av_R_equivalents 0.0732
_diffrn_reflns_av_sigmaI/netI 0.0394
_diffrn_reflns_limit_h_max 27
_diffrn_reflns_limit_h_min -28
_diffrn_reflns_limit_k_max 28
_diffrn_reflns_limit_k_min -28
_diffrn_reflns_limit_l_max 50
_diffrn_reflns_limit_l_min -41
_diffrn_reflns_number 81967
_diffrn_reflns_theta_full 28.56
_diffrn_reflns_theta_max 28.56
_diffrn_reflns_theta_min 1.70
_exptl_absorpt_coefficient_mu 1.132
_exptl_crystal_density_diffrn 1.361
_exptl_crystal_F_000 7712
_refine_diff_density_max 1.086
_refine_diff_density_min -0.456
_refine_diff_density_rms 0.111
_refine_ls_extinction_method none
_refine_ls_goodness_of_fit_ref 1.028
_refine_ls_hydrogen_treatment mixed
_refine_ls_matrix_type full
_refine_ls_number_parameters 268
_refine_ls_number_reflns 5501
_refine_ls_number_restraints 0
_refine_ls_restrained_S_all 1.028
_refine_ls_R_factor_all 0.0625
_refine_ls_R_factor_gt 0.0515
_refine_ls_shift/su_max 0.001
_refine_ls_shift/su_mean 0.000
_refine_ls_structure_factor_coef Fsqd
_refine_ls_weighting_details 'calc w=1/[\s^2^(Fo^2^)+(0.0857P)^2^+43.2120P] where P=(Fo^2^+2Fc^2^)/3'
_refine_ls_weighting_scheme calc
_refine_ls_wR_factor_gt 0.1400
_refine_ls_wR_factor_ref 0.1503
_reflns_number_gt 4518
_reflns_number_total 5501
_reflns_threshold_expression >2sigma(I)
_cod_data_source_file ja310770c_si_004.cif
_cod_data_source_block c:\hms\h
_cod_original_sg_symbol_H-M 'I 41/a c d'
_cod_database_code 4119737

loop_
_symmetry_equiv_pos_as_xyz
'x, y, z'
'-y+1/4, x+3/4, z+1/4'
'-x, -y+1/2, z'
'y+1/4, -x+1/4, z+3/4'
'x, -y, -z+1/2'
'-x+1/2, y, -z'
'y+3/4, x+1/4, -z+1/4'
'-y+1/4, -x+1/4, -z+1/4'
'x+1/2, y+1/2, z+1/2'
'-y+3/4, x+5/4, z+3/4'
'-x+1/2, -y+1, z+1/2'
'y+3/4, -x+3/4, z+5/4'
'x+1/2, -y+1/2, -z+1'
'-x+1, y+1/2, -z+1/2'
'y+5/4, x+3/4, -z+3/4'
'-y+3/4, -x+3/4, -z+3/4'
'-x, -y, -z'
'y-1/4, -x-3/4, -z-1/4'
'x, y-1/2, -z'
'-y-1/4, x-1/4, -z-3/4'
'-x, y, z-1/2'
'x-1/2, -y, z'
'-y-3/4, -x-1/4, z-1/4'
'y-1/4, x-1/4, z-1/4'
'-x+1/2, -y+1/2, -z+1/2'
'y+1/4, -x-1/4, -z+1/4'
'x+1/2, y, -z+1/2'
'-y+1/4, x+1/4, -z-1/4'
'-x+1/2, y+1/2, z'
'x, -y+1/2, z+1/2'
'-y-1/4, -x+1/4, z+1/4'
'y+1/4, x+1/4, z+1/4'

loop_
_atom_site_label
_atom_site_type_symbol
_atom_site_fract_x
_atom_site_fract_y
_atom_site_fract_z
_atom_site_U_iso_or_equiv
_atom_site_adp_type
_atom_site_occupancy
_atom_site_symmetry_multiplicity
_atom_site_calc_flag
_atom_site_refinement_flags
Zn1 Zn 0.228824(12) 0.027058(12) 0.086574(7) 0.01834(12) Uani 1 1 d .
O1 O 0.24484(9) -0.06566(8) 0.09236(5) 0.0264(4) Uani 1 1 d .
O2 O 0.13674(8) 0.01035(8) 0.09296(4) 0.0241(4) Uani 1 1 d .
O3 O 0.31900(8) 0.04006(8) 0.10242(5) 0.0256(4) Uani 1 1 d .
O4 O 0.21355(8) 0.11640(8) 0.10016(5) 0.0237(4) Uani 1 1 d .
C12 C 0.19026(12) -0.00295(13) 0.01537(7) 0.0291(5) Uani 1 1 d .
H12A H 0.1502 0.0161 0.0217 0.035 Uiso 1 1 calc R
H12B H 0.1896 -0.0466 0.0232 0.035 Uiso 1 1 calc R
C13 C 0.24379(14) 0.09488(11) 0.01962(6) 0.0290(5) Uani 1 1 d .
H13A H 0.2768 0.1183 0.0317 0.035 Uiso 1 1 calc R
H13B H 0.2039 0.1157 0.0243 0.035 Uiso 1 1 calc R
C11 C 0.30135(12) -0.00062(13) 0.02419(7) 0.0286(5) Uani 1 1 d .
H11A H 0.3014 -0.0432 0.0337 0.034 Uiso 1 1 calc R
H11B H 0.3363 0.0222 0.0348 0.034 Uiso 1 1 calc R
C17 C 0.4037(2) -0.2820(2) 0.05884(17) 0.0913(16) Uani 1 1 d .
H17A H 0.3977 -0.3056 0.0373 0.137 Uiso 1 1 calc R
H17B H 0.3728 -0.2948 0.0761 0.137 Uiso 1 1 calc R
H17C H 0.4452 -0.2899 0.0680 0.137 Uiso 1 1 calc R
C16 C 0.4543(2) 0.1265(2) 0.02780(11) 0.0726(13) Uani 1 1 d .
H16 H 0.4845 0.1125 0.0117 0.087 Uiso 1 1 calc R
N3 N 0.39676(16) -0.21699(16) 0.05170(9) 0.0603(8) Uani 1 1 d .
N2 N 0.47367(16) 0.14236(15) 0.05955(8) 0.0560(8) Uani 1 1 d .
C15 C 0.5387(2) 0.1388(2) 0.06901(13) 0.0771(14) Uani 1 1 d .
H15A H 0.5626 0.1234 0.0491 0.116 Uiso 1 1 calc R
H15B H 0.5437 0.1105 0.0888 0.116 Uiso 1 1 calc R
H15C H 0.5537 0.1800 0.0755 0.116 Uiso 1 1 calc R
C19 C 0.3926(2) -0.1931(3) 0.02038(14) 0.0837(15) Uani 1 1 d .
H19 H 0.3916 -0.2207 0.0011 0.100 Uiso 1 1 calc R
C18 C 0.3960(3) -0.1760(3) 0.08187(14) 0.0944(18) Uani 1 1 d .
H18A H 0.4384 -0.1691 0.0899 0.142 Uiso 1 1 calc R
H18B H 0.3717 -0.1950 0.1006 0.142 Uiso 1 1 calc R
H18C H 0.3773 -0.1364 0.0753 0.142 Uiso 1 1 calc R
O6 O 0.38994(17) -0.13455(17) 0.01412(11) 0.0888(11) Uani 1 1 d .
C14 C 0.4293(3) 0.1607(2) 0.08540(14) 0.0934(18) Uani 1 1 d .
H14A H 0.3876 0.1508 0.0772 0.140 Uiso 1 1 calc R
H14B H 0.4326 0.2053 0.0895 0.140 Uiso 1 1 calc R
H14C H 0.4375 0.1385 0.1072 0.140 Uiso 1 1 calc R
O5 O 0.40059(16) 0.1285(2) 0.01780(10) 0.1098(15) Uani 1 1 d .
N1 N 0.24169(9) 0.03072(9) 0.03342(6) 0.0206(4) Uani 1 1 d .
C1 C 0.23049(11) -0.09368(12) 0.12017(7) 0.0231(5) Uani 1 1 d .
C2 C 0.23978(12) -0.16276(11) 0.12113(6) 0.0241(5) Uani 1 1 d .
C3 C 0.25779(13) -0.18840(12) 0.15282(7) 0.0278(5) Uani 1 1 d .
H3 H 0.2625 -0.1617 0.1723 0.033 Uiso 1 1 calc R
C4 C 0.23285(13) -0.20096(12) 0.09137(7) 0.0279(5) Uani 1 1 d .
C5 C 0.21463(17) -0.17718(13) 0.05578(7) 0.0408(7) Uani 1 1 d .
H5A H 0.2502 -0.1569 0.0449 0.061 Uiso 1 1 calc R
H5B H 0.1807 -0.1474 0.0582 0.061 Uiso 1 1 calc R
H5C H 0.2011 -0.2119 0.0412 0.061 Uiso 1 1 calc R
C6 C 0.10871(12) 0.02054(10) 0.12128(6) 0.0226(5) Uani 1 1 d .
C7 C 0.03952(12) 0.01162(12) 0.12209(6) 0.0240(5) Uani 1 1 d .
C8 C 0.01359(12) -0.00626(13) 0.15395(7) 0.0276(5) Uani 1 1 d .
H8 H 0.0403 -0.0112 0.1734 0.033 Uiso 1 1 calc R
C9 C 0.00136(12) 0.01930(12) 0.09265(7) 0.0274(5) Uani 1 1 d .
C10 C 0.02422(13) 0.03952(17) 0.05709(7) 0.0408(7) Uani 1 1 d .
H10A H 0.0436 0.0044 0.0453 0.061 Uiso 1 1 calc R
H10B H 0.0545 0.0728 0.0598 0.061 Uiso 1 1 calc R
H10C H -0.0108 0.0544 0.0432 0.061 Uiso 1 1 calc R

loop_
_atom_site_aniso_label
_atom_site_aniso_U_11
_atom_site_aniso_U_22
_atom_site_aniso_U_33
_atom_site_aniso_U_23
_atom_site_aniso_U_13
_atom_site_aniso_U_12
Zn1 0.02068(17) 0.02053(17) 0.0138(2) 0.00023(9) 0.00046(9) 0.00013(9)
O1 0.0329(9) 0.0229(8) 0.0235(9) 0.0017(7) 0.0047(7) 0.0014(7)
O2 0.0232(8) 0.0310(9) 0.0183(9) -0.0019(7) 0.0017(7) -0.0015(7)
O3 0.0232(8) 0.0316(9) 0.0220(9) 0.0019(7) 0.0001(7) 0.0013(7)
O4 0.0287(8) 0.0220(8) 0.0203(9) -0.0005(7) -0.0024(7) 0.0000(7)
C12 0.0285(12) 0.0407(14) 0.0180(12) -0.0019(10) 0.0024(10) -0.0110(11)
C13 0.0457(15) 0.0237(12) 0.0177(13) -0.0005(9) 0.0037(11) 0.0004(10)
C11 0.0263(12) 0.0393(14) 0.0203(13) 0.0027(11) 0.0015(10) 0.0098(11)
C17 0.068(3) 0.085(4) 0.121(5) 0.009(3) 0.007(3) -0.006(3)
C16 0.068(3) 0.104(4) 0.046(2) 0.004(2) -0.0002(19) -0.029(2)
N3 0.0562(18) 0.065(2) 0.060(2) -0.0168(17) -0.0033(16) -0.0062(15)
N2 0.072(2) 0.0573(18) 0.0387(17) 0.0009(13) -0.0020(14) -0.0151(15)
C15 0.090(3) 0.067(3) 0.075(3) 0.001(2) -0.027(3) -0.018(2)
C19 0.076(3) 0.106(4) 0.069(3) -0.008(3) -0.009(3) -0.003(3)
C18 0.085(4) 0.111(4) 0.087(4) -0.036(3) 0.011(3) -0.021(3)
O6 0.091(2) 0.082(2) 0.093(3) 0.009(2) -0.006(2) 0.009(2)
C14 0.127(5) 0.067(3) 0.086(4) -0.013(3) 0.041(3) -0.020(3)
O5 0.072(2) 0.187(4) 0.071(2) 0.035(3) -0.0199(18) -0.056(2)
N1 0.0219(9) 0.0230(10) 0.0170(10) -0.0006(7) 0.0019(8) 0.0007(7)
C1 0.0254(11) 0.0225(11) 0.0213(13) 0.0020(9) -0.0021(9) 0.0003(9)
C2 0.0306(12) 0.0210(11) 0.0207(13) -0.0012(9) 0.0007(9) 0.0003(9)
C3 0.0383(14) 0.0250(12) 0.0200(13) -0.0024(10) -0.0014(10) 0.0006(10)
C4 0.0387(14) 0.0241(12) 0.0208(13) -0.0001(10) -0.0040(10) 0.0018(10)
C5 0.073(2) 0.0269(13) 0.0223(15) 0.0014(11) -0.0128(14) 0.0024(13)
C6 0.0238(12) 0.0228(11) 0.0211(13) 0.0012(9) -0.0010(9) 0.0005(8)
C7 0.0222(11) 0.0296(12) 0.0202(13) -0.0010(9) -0.0014(9) -0.0011(9)
C8 0.0242(12) 0.0377(14) 0.0210(13) 0.0034(10) -0.0020(10) -0.0009(10)
C9 0.0247(12) 0.0374(14) 0.0200(13) 0.0028(10) 0.0000(10) -0.0010(10)
C10 0.0272(13) 0.074(2) 0.0208(14) 0.0121(14) -0.0002(10) -0.0019(13)

loop_
_atom_type_symbol
_atom_type_description
_atom_type_scat_dispersion_real
_atom_type_scat_dispersion_imag
_atom_type_scat_source
C C 0.0033 0.0016 'International Tables Vol C Tables 4.2.6.8 and 6.1.1.4'
H H 0.0000 0.0000 'International Tables Vol C Tables 4.2.6.8 and 6.1.1.4'
N N 0.0061 0.0033 'International Tables Vol C Tables 4.2.6.8 and 6.1.1.4'
O O 0.0106 0.0060 'International Tables Vol C Tables 4.2.6.8 and 6.1.1.4'
Zn Zn 0.2839 1.4301 'International Tables Vol C Tables 4.2.6.8 and 6.1.1.4'

loop_
_geom_angle_atom_site_label_1
_geom_angle_atom_site_label_2
_geom_angle_atom_site_label_3
_geom_angle
_geom_angle_site_symmetry_1
_geom_angle_site_symmetry_3
O4 Zn1 O2 88.79(7) . .
O4 Zn1 O1 158.87(7) . .
O2 Zn1 O1 88.78(7) . .
O4 Zn1 N1 103.89(7) . .
O2 Zn1 N1 104.94(8) . .
O1 Zn1 N1 97.02(7) . .
O4 Zn1 O3 87.03(7) . .
O2 Zn1 O3 155.85(7) . .
O1 Zn1 O3 86.65(7) . .
N1 Zn1 O3 99.15(8) . .
O4 Zn1 Zn1 77.13(5) . 8
O2 Zn1 Zn1 80.23(5) . 8
O1 Zn1 Zn1 81.77(5) . 8
N1 Zn1 Zn1 174.70(6) . 8
O3 Zn1 Zn1 75.65(5) . 8
C1 O1 Zn1 121.24(16) . .
C6 O2 Zn1 122.75(16) . .
C1 O3 Zn1 126.76(16) 8 .
C6 O4 Zn1 125.60(16) 8 .
N1 C12 C11 110.8(2) . 6
N1 C13 C13 110.87(12) . 6
N1 C11 C12 110.6(2) . 6
O5 C16 N2 125.2(5) . .
C19 N3 C17 124.4(5) . .
C19 N3 C18 119.2(5) . .
C17 N3 C18 116.3(5) . .
C16 N2 C14 119.5(4) . .
C16 N2 C15 121.2(4) . .
C14 N2 C15 119.2(4) . .
O6 C19 N3 124.1(5) . .
C13 N1 C12 108.1(2) . .
C13 N1 C11 108.2(2) . .
C12 N1 C11 108.0(2) . .
C13 N1 Zn1 113.14(15) . .
C12 N1 Zn1 109.80(15) . .
C11 N1 Zn1 109.43(15) . .
O3 C1 O1 126.0(2) 8 .
O3 C1 C2 116.5(2) 8 .
O1 C1 C2 117.5(2) . .
C3 C2 C4 120.1(2) . .
C3 C2 C1 116.9(2) . .
C4 C2 C1 122.9(2) . .
C2 C3 C9 123.2(2) . 26
C8 C4 C2 116.5(2) 26 .
C8 C4 C5 119.6(2) 26 .
C2 C4 C5 123.9(2) . .
O2 C6 O4 125.9(2) . 8
O2 C6 C7 118.1(2) . .
O4 C6 C7 115.9(2) 8 .
C8 C7 C9 119.9(2) . .
C8 C7 C6 116.8(2) . .
C9 C7 C6 123.3(2) . .
C4 C8 C7 123.5(2) 20_556 .
C3 C9 C7 116.8(2) 20_556 .
C3 C9 C10 118.8(2) 20_556 .
C7 C9 C10 124.4(2) . .

loop_
_geom_bond_atom_site_label_1
_geom_bond_atom_site_label_2
_geom_bond_distance
_geom_bond_site_symmetry_2
Zn1 O4 2.0283(19) .
Zn1 O2 2.0384(19) .
Zn1 O1 2.047(2) .
Zn1 N1 2.061(2) .
Zn1 O3 2.0619(19) .
Zn1 Zn1 2.9553(9) 8
O1 C1 1.266(3) .
O2 C6 1.264(3) .
O3 C1 1.261(3) 8
O4 C6 1.269(3) 8
C12 N1 1.499(3) .
C12 C11 1.530(4) 6
C13 N1 1.486(3) .
C13 C13 1.530(5) 6
C11 N1 1.500(3) .
C11 C12 1.530(4) 6
C17 N3 1.441(6) .
C16 O5 1.223(5) .
C16 N2 1.334(5) .
N3 C19 1.311(6) .
N3 C18 1.458(6) .
N2 C14 1.436(6) .
N2 C15 1.455(6) .
C19 O6 1.290(7) .
C1 O3 1.261(3) 8
C1 C2 1.508(3) .
C2 C3 1.392(4) .
C2 C4 1.418(4) .
C3 C9 1.395(4) 26
C4 C8 1.386(4) 26
C4 C5 1.512(4) .
C6 O4 1.269(3) 8
C6 C7 1.509(3) .
C7 C8 1.400(4) .
C7 C9 1.409(3) .
C8 C4 1.386(4) 20_556
C9 C3 1.395(4) 20_556
C9 C10 1.516(4) .
